data_4315275
loop_
_publ_author_name
'Jack M. Harrowfield'
'George A. Koutsantonis'
'Nigel A. Lengkeek'
'Brian W. Skelton'
'Allan H. White'

_publ_contact_author_address
;
   Chemistry
   University of Western Australia
   35 Stirling Highway
   Crawley
   Western Australia 6009
   Australia
;
_publ_contact_author_email brian.skelton@uwa.edu.au
_publ_contact_author_fax (+61)_08_6488_1118
_publ_contact_author_name 'Skelton, B. W.'
_publ_contact_author_phone (+61)_08_6488_7107
_publ_section_title
;
 Structural and Electrochemical Studies of Co(III) Cage Amine Complexes
 with Pendent Thienylmethylamino Groups
;
_journal_name_full 'Inorganic Chemistry'
_journal_page_first 3152
_journal_page_last 3161
_journal_paper_doi 10.1021/ic9019603
_journal_volume 49
_journal_year 2010
_chemical_formula_moiety 'C19 H40 Co N8 S, Cl O4, 4(Cl),3(H2 O)'
_chemical_formula_sum 'C19 H46 Cl5 Co N8 O7 S'
_chemical_formula_weight 766.88
_chemical_name_systematic
;
 ?
;
_space_group_IT_number 14
_symmetry_cell_setting monoclinic
_symmetry_space_group_name_Hall '-P 2yn'
_symmetry_space_group_name_H-M 'P 1 21/n 1'
_atom_sites_solution_hydrogens geom
_atom_sites_solution_primary direct
_atom_sites_solution_secondary difmap
_audit_creation_date 2009-08-24T12:08:01-00:00
_audit_creation_method 'WinGX routine CIF_UPDATE'
_cell_angle_alpha 90
_cell_angle_beta 104.631(3)
_cell_angle_gamma 90
_cell_formula_units_Z 4
_cell_length_a 13.9924(3)
_cell_length_b 14.0651(5)
_cell_length_c 16.3511(5)
_cell_measurement_reflns_used 20734
_cell_measurement_temperature 100(2)
_cell_measurement_theta_max 38.6594
_cell_measurement_theta_min 2.6362
_cell_volume 3113.62(17)
_computing_cell_refinement
;
        CrysAlis RED, Oxford Diffraction Ltd.,
        Version 1.171.32.5 (release 08-05-2007 CrysAlis171 .NET)
        (compiled May  8 2007,13:10:02)
;
_computing_data_collection
;
        CrysAlis CCD, Oxford Diffraction Ltd.,
        Version 1.171.32.5 (release 08-05-2007 CrysAlis171 .NET)
        (compiled May  8 2007,13:10:02)
;
_computing_data_reduction
;
        CrysAlis RED, Oxford Diffraction Ltd.,
        Version 1.171.32.5 (release 08-05-2007 CrysAlis171 .NET)
        (compiled May  8 2007,13:10:02)
;
_computing_molecular_graphics 'OrtepII (Johnson, C. K. (1976)'
_computing_publication_material 'WinGX Farrugia, L. J. (1999)'
_computing_structure_refinement 'SHELXL-97 (Sheldrick, 1997)'
_diffrn_ambient_temperature 100(2)
_diffrn_detector_area_resol_mean 16.0009
_diffrn_measured_fraction_theta_full 0.991
_diffrn_measured_fraction_theta_max 0.957
_diffrn_measurement_device_type 'Oxford Diffraction Xcalibur'
_diffrn_orient_matrix_UB_11 -0.0171953322
_diffrn_orient_matrix_UB_12 0.0474648488
_diffrn_orient_matrix_UB_13 -0.0045020206
_diffrn_orient_matrix_UB_21 -0.032541523
_diffrn_orient_matrix_UB_22 -0.0115974996
_diffrn_orient_matrix_UB_23 -0.0392797423
_diffrn_orient_matrix_UB_31 -0.0370909221
_diffrn_orient_matrix_UB_32 -0.0117360431
_diffrn_orient_matrix_UB_33 0.0207769237
_diffrn_radiation_monochromator graphite
_diffrn_radiation_type MoK\a
_diffrn_radiation_wavelength 0.71073
_diffrn_reflns_av_R_equivalents 0.0805
_diffrn_reflns_av_unetI/netI 0.069
_diffrn_reflns_limit_h_max 24
_diffrn_reflns_limit_h_min -24
_diffrn_reflns_limit_k_max 24
_diffrn_reflns_limit_k_min -24
_diffrn_reflns_limit_l_max 28
_diffrn_reflns_limit_l_min -28
_diffrn_reflns_number 87983
_diffrn_reflns_theta_full 38.5
_diffrn_reflns_theta_max 39.13
_diffrn_reflns_theta_min 2.65
_exptl_absorpt_coefficient_mu 1.1
_exptl_absorpt_correction_T_max 1
_exptl_absorpt_correction_T_min 0.64019
_exptl_absorpt_correction_type multi-scan
_exptl_absorpt_process_details
;
         CrysAlis RED, Oxford Diffraction Ltd.,
        Version 1.171.32.5 (release 08-05-2007 CrysAlis171 .NET)
        (compiled May  8 2007,13:10:02)
        Empirical absorption correction using spherical harmonics,
 implemented in SCALE3 ABSPACK scaling algorithm.

;
_exptl_crystal_colour orange
_exptl_crystal_density_diffrn 1.636
_exptl_crystal_density_method 'not measured'
_exptl_crystal_description plate
_exptl_crystal_F_000 1600
_exptl_crystal_size_max 0.23
_exptl_crystal_size_mid 0.14
_exptl_crystal_size_min 0.12
_refine_diff_density_max 3.069
_refine_diff_density_min -1.418
_refine_diff_density_rms 0.18
_refine_ls_extinction_method none
_refine_ls_goodness_of_fit_ref 1.16
_refine_ls_hydrogen_treatment mixed
_refine_ls_matrix_type full
_refine_ls_number_parameters 411
_refine_ls_number_reflns 17471
_refine_ls_number_restraints 16
_refine_ls_restrained_S_all 1.205
_refine_ls_R_factor_all 0.1
_refine_ls_R_factor_gt 0.0588
_refine_ls_shift/su_max 0.015
_refine_ls_shift/su_mean 0
_refine_ls_structure_factor_coef Fsqd
_refine_ls_weighting_details 'calc w=1/[\s^2^(Fo^2^)+(0.1147P)^2^] where P=(Fo^2^+2Fc^2^)/3'
_refine_ls_weighting_scheme calc
_refine_ls_wR_factor_gt 0.1638
_refine_ls_wR_factor_ref 0.2181
_reflns_number_gt 10507
_reflns_number_total 17471
_reflns_threshold_expression I>2\s(I)
_cod_data_source_file ic9019603_si_005.cif
_cod_data_source_block gk229
_cod_original_cell_volume 3113.62(16)
_cod_original_sg_symbol_Hall -P_2yn
_cod_database_code 4315275

loop_
_symmetry_equiv_pos_as_xyz
'x, y, z'
'-x+1/2, y+1/2, -z+1/2'
'-x, -y, -z'
'x-1/2, -y-1/2, z-1/2'

loop_
_atom_site_label
_atom_site_type_symbol
_atom_site_fract_x
_atom_site_fract_y
_atom_site_fract_z
_atom_site_U_iso_or_equiv
_atom_site_adp_type
_atom_site_occupancy
_atom_site_symmetry_multiplicity
_atom_site_calc_flag
_atom_site_refinement_flags
_atom_site_disorder_assembly
_atom_site_disorder_group
Co1 Co 0.591661(19) 0.426891(19) 0.794874(17) 0.01156(7) Uani 1 1 d . B .
N1 N 0.29334(13) 0.50298(13) 0.63231(11) 0.0148(3) Uani 1 1 d . B .
H1A H 0.2616 0.5411 0.6628 0.018 Uiso 1 1 calc RD . .
H1B H 0.2577 0.4475 0.6204 0.018 Uiso 1 1 calc R . .
C10 C 0.29158(17) 0.55206(18) 0.55021(14) 0.0198(4) Uani 1 1 d . . .
H10A H 0.3247 0.6146 0.5622 0.024 Uiso 1 1 calc R A 1
H10B H 0.329 0.5135 0.5182 0.024 Uiso 1 1 calc R A 1
C11 C 0.18893(17) 0.56642(19) 0.49741(15) 0.0230(5) Uani 0.5 1 d PD B 1
S12 S 0.12919(18) 0.66474(12) 0.48529(16) 0.0338(4) Uani 0.5 1 d PD B 1
C13 C 0.0461(4) 0.6591(4) 0.4324(4) 0.0270(10) Uani 0.5 1 d PD B 1
H13 H 0.0026 0.7116 0.4168 0.032 Uiso 0.5 1 calc PR B 1
C14 C 0.0254(5) 0.5716(5) 0.4008(5) 0.0277(15) Uani 0.5 1 d PD B 1
H14 H -0.0353 0.5526 0.3636 0.033 Uiso 0.5 1 calc PR B 1
C15 C 0.1169(12) 0.5054(9) 0.4345(11) 0.0344(4) Uani 0.5 1 d PD B 1
H15 H 0.1252 0.4414 0.4189 0.041 Uiso 0.5 1 calc PR B 1
C15' C 0.1110(8) 0.6439(7) 0.4880(8) 0.0338(4) Uani 0.5 1 d PD B 2
H15' H 0.1101 0.6979 0.5226 0.041 Uiso 0.5 1 calc PR B 2
C14' C 0.0316(6) 0.6108(7) 0.4052(5) 0.0369(17) Uani 0.5 1 d PD B 2
H14' H -0.0215 0.6488 0.3745 0.044 Uiso 0.5 1 calc PR B 2
C13' C 0.0501(4) 0.5227(5) 0.3852(4) 0.0311(11) Uani 0.5 1 d PD B 2
H13' H 0.0144 0.4903 0.336 0.037 Uiso 0.5 1 calc PR B 2
S12' S 0.1190(3) 0.48859(14) 0.4383(2) 0.0344(4) Uani 0.5 1 d PD B 2
C11' C 0.18893(17) 0.56642(19) 0.49741(15) 0.0230(5) Uani 0.5 1 d PD B 2
C1 C 0.39419(15) 0.47942(15) 0.68691(13) 0.0141(3) Uani 1 1 d . . .
C2A C 0.45264(15) 0.42799(15) 0.63181(13) 0.0143(3) Uani 1 1 d . B .
H2A1 H 0.4073 0.3877 0.5895 0.017 Uiso 1 1 calc R . .
H2A2 H 0.4828 0.4754 0.6012 0.017 Uiso 1 1 calc R . .
N3A N 0.53086(12) 0.36833(12) 0.68535(11) 0.0126(3) Uani 1 1 d . . .
H3A H 0.5012 0.3121 0.6961 0.015 Uiso 1 1 calc R B .
C4A C 0.60900(16) 0.34206(16) 0.64113(13) 0.0156(3) Uani 1 1 d . B .
H4A1 H 0.5806 0.3413 0.5792 0.019 Uiso 1 1 calc R . .
H4A2 H 0.6353 0.2779 0.6591 0.019 Uiso 1 1 calc R . .
C4A' C 0.69061(15) 0.41456(15) 0.66375(13) 0.0151(3) Uani 1 1 d . . .
H4A3 H 0.7503 0.3903 0.6485 0.018 Uiso 1 1 calc R B .
H4A4 H 0.6698 0.4741 0.632 0.018 Uiso 1 1 calc R . .
N3A' N 0.71349(13) 0.43365(12) 0.75663(11) 0.0126(3) Uani 1 1 d . B .
H3A' H 0.7357 0.4961 0.7645 0.015 Uiso 1 1 calc R . .
C2A' C 0.79351(15) 0.37288(15) 0.80643(13) 0.0147(3) Uani 1 1 d . . .
H2A3 H 0.8582 0.3964 0.8008 0.018 Uiso 1 1 calc R B .
H2A4 H 0.7848 0.3068 0.7849 0.018 Uiso 1 1 calc R . .
C2B C 0.44619(15) 0.57184(15) 0.72475(13) 0.0148(3) Uani 1 1 d . B .
H2B1 H 0.4305 0.6236 0.6824 0.018 Uiso 1 1 calc R . .
H2B2 H 0.4228 0.5911 0.7746 0.018 Uiso 1 1 calc R . .
N3B N 0.55503(13) 0.55534(13) 0.75019(11) 0.0135(3) Uani 1 1 d . . .
H3B H 0.5777 0.5617 0.7017 0.016 Uiso 1 1 calc R B .
C4B C 0.60912(15) 0.62809(15) 0.81266(14) 0.0156(3) Uani 1 1 d . B .
H4B1 H 0.5702 0.6876 0.8069 0.019 Uiso 1 1 calc R . .
H4B2 H 0.6738 0.6427 0.8012 0.019 Uiso 1 1 calc R . .
C4B' C 0.62457(16) 0.58938(15) 0.90112(14) 0.0158(3) Uani 1 1 d . . .
H4B3 H 0.6758 0.6271 0.9407 0.019 Uiso 1 1 calc R B .
H4B4 H 0.5624 0.5943 0.9193 0.019 Uiso 1 1 calc R . .
N3B' N 0.65616(13) 0.48740(13) 0.90278(11) 0.0137(3) Uani 1 1 d . B .
H3B' H 0.6319 0.4574 0.9441 0.016 Uiso 1 1 calc R . .
C2B' C 0.76480(15) 0.47454(15) 0.92722(13) 0.0147(3) Uani 1 1 d . . .
H2B3 H 0.7899 0.4816 0.9892 0.018 Uiso 1 1 calc R B .
H2B4 H 0.7964 0.5238 0.8996 0.018 Uiso 1 1 calc R . .
C2C C 0.37866(15) 0.41420(16) 0.75780(13) 0.0149(3) Uani 1 1 d . B .
H2C1 H 0.3205 0.4359 0.7769 0.018 Uiso 1 1 calc R . .
H2C2 H 0.3659 0.3484 0.7363 0.018 Uiso 1 1 calc R . .
N3C N 0.46783(13) 0.41595(13) 0.82991(11) 0.0133(3) Uani 1 1 d . . .
H3C H 0.463 0.47 0.8614 0.016 Uiso 1 1 calc R B .
C4C C 0.47428(16) 0.33252(16) 0.88803(14) 0.0163(4) Uani 1 1 d . B .
H4C1 H 0.4073 0.3073 0.8844 0.02 Uiso 1 1 calc R . .
H4C2 H 0.5034 0.3527 0.9471 0.02 Uiso 1 1 calc R . .
C4C' C 0.53724(16) 0.25633(16) 0.86370(14) 0.0163(3) Uani 1 1 d . . .
H4C3 H 0.4986 0.2215 0.8136 0.02 Uiso 1 1 calc R B .
H4C4 H 0.5581 0.2104 0.9107 0.02 Uiso 1 1 calc R . .
N3C' N 0.62711(12) 0.30053(12) 0.84389(11) 0.0131(3) Uani 1 1 d . B .
H3C' H 0.6423 0.2635 0.8018 0.016 Uiso 1 1 calc R . .
C2C' C 0.71674(15) 0.30063(15) 0.91654(13) 0.0151(3) Uani 1 1 d . . .
H2C3 H 0.7474 0.2367 0.9231 0.018 Uiso 1 1 calc R B .
H2C4 H 0.698 0.3165 0.9694 0.018 Uiso 1 1 calc R . .
C1' C 0.79097(15) 0.37479(15) 0.89993(13) 0.0143(3) Uani 1 1 d . B .
N1' N 0.89238(13) 0.35131(13) 0.95124(12) 0.0151(3) Uani 1 1 d . . .
H1'1 H 0.9091 0.2919 0.9378 0.023 Uiso 1 1 calc R B .
H1'2 H 0.8938 0.3536 1.0071 0.023 Uiso 1 1 calc R . .
H1'3 H 0.9361 0.3942 0.9401 0.023 Uiso 1 1 calc R . .
Cl1 Cl 0.83941(4) 0.61869(4) 0.75919(4) 0.01905(11) Uani 1 1 d . . .
Cl2 Cl 0.57564(4) 0.63509(4) 0.57543(3) 0.01825(10) Uani 1 1 d . . .
Cl3 Cl 0.38744(4) 0.19210(4) 0.63774(3) 0.01824(10) Uani 1 1 d . . .
Cl4 Cl 0.37463(4) 0.57486(4) 0.92118(3) 0.02135(11) Uani 1 1 d . . .
Cl5 Cl 0.36861(5) 0.83159(5) 0.68054(5) 0.03067(14) Uani 1 1 d . . .
O1 O 0.4686(2) 0.80955(18) 0.6831(2) 0.0542(8) Uani 1 1 d . . .
O2 O 0.3049(3) 0.7956(3) 0.6064(2) 0.0817(11) Uani 1 1 d . . .
O3 O 0.3446(2) 0.7861(2) 0.75153(18) 0.0456(6) Uani 1 1 d . . .
O4 O 0.35834(19) 0.93229(16) 0.6871(2) 0.0500(7) Uani 1 1 d . . .
O5 O 0.20823(14) 0.32605(15) 0.59094(14) 0.0275(4) Uani 1 1 d D . .
H5AO H 0.177(3) 0.323(3) 0.629(2) 0.048(12) Uiso 1 1 d D . .
H5BO H 0.254(2) 0.286(2) 0.604(3) 0.048(12) Uiso 1 1 d D . .
O6 O 0.20511(16) 0.62999(16) 0.71392(13) 0.0318(4) Uani 1 1 d . . .
O7 O 0.50379(15) 0.00539(14) 0.59763(12) 0.0263(4) Uani 1 1 d D . .
H7AO H 0.466(4) -0.021(4) 0.625(3) 0.10(2) Uiso 1 1 d D . .
H7BO H 0.540(2) 0.042(2) 0.6345(19) 0.029(9) Uiso 1 1 d D . .

loop_
_atom_site_aniso_label
_atom_site_aniso_U_11
_atom_site_aniso_U_22
_atom_site_aniso_U_33
_atom_site_aniso_U_23
_atom_site_aniso_U_13
_atom_site_aniso_U_12
Co1 0.01215(12) 0.01414(13) 0.00826(12) -0.00013(8) 0.00235(9) -0.00015(8)
N1 0.0125(7) 0.0195(8) 0.0120(7) -0.0001(6) 0.0021(5) 0.0000(6)
C10 0.0180(9) 0.0268(11) 0.0139(9) 0.0051(8) 0.0024(7) 0.0017(8)
C11 0.0166(9) 0.0356(13) 0.0152(10) 0.0066(9) 0.0012(7) 0.0005(8)
S12 0.0468(12) 0.0233(9) 0.0305(6) -0.0019(7) 0.0084(7) 0.0110(7)
C13 0.020(2) 0.023(2) 0.034(3) 0.004(2) 0.001(2) 0.0045(18)
C14 0.020(2) 0.023(3) 0.033(3) 0.002(3) -0.006(2) -0.009(3)
C15 0.0565(8) 0.0171(11) 0.0229(7) 0.0011(8) -0.0025(5) -0.0013(9)
C15' 0.0468(12) 0.0233(9) 0.0305(6) -0.0019(7) 0.0084(7) 0.0110(7)
C14' 0.024(3) 0.046(5) 0.033(3) -0.003(4) -0.007(3) 0.021(4)
C13' 0.024(2) 0.045(4) 0.022(2) 0.002(2) 0.0004(19) -0.002(2)
S12' 0.0565(8) 0.0171(11) 0.0229(7) 0.0011(8) -0.0025(5) -0.0013(9)
C11' 0.0166(9) 0.0356(13) 0.0152(10) 0.0066(9) 0.0012(7) 0.0005(8)
C1 0.0149(8) 0.0169(8) 0.0096(7) 0.0003(6) 0.0012(6) 0.0007(6)
C2A 0.0140(8) 0.0171(8) 0.0113(8) -0.0014(6) 0.0020(6) 0.0016(6)
N3A 0.0125(6) 0.0144(7) 0.0112(7) -0.0006(5) 0.0035(5) 0.0000(5)
C4A 0.0183(8) 0.0189(9) 0.0099(8) -0.0020(6) 0.0039(6) -0.0006(7)
C4A' 0.0163(8) 0.0189(9) 0.0120(8) -0.0002(6) 0.0070(6) -0.0016(7)
N3A' 0.0123(6) 0.0161(7) 0.0094(7) -0.0001(5) 0.0025(5) -0.0007(5)
C2A' 0.0132(7) 0.0189(9) 0.0123(8) 0.0008(6) 0.0038(6) 0.0011(6)
C2B 0.0127(8) 0.0193(9) 0.0116(8) -0.0004(6) 0.0017(6) 0.0006(6)
N3B 0.0138(7) 0.0159(7) 0.0105(7) -0.0009(5) 0.0023(5) 0.0005(5)
C4B 0.0155(8) 0.0146(8) 0.0152(9) -0.0010(6) 0.0010(7) 0.0018(6)
C4B' 0.0175(8) 0.0165(8) 0.0124(8) -0.0017(6) 0.0021(7) 0.0032(7)
N3B' 0.0148(7) 0.0149(7) 0.0109(7) 0.0006(5) 0.0023(5) 0.0016(6)
C2B' 0.0126(7) 0.0174(8) 0.0125(8) -0.0002(6) 0.0002(6) 0.0018(6)
C2C 0.0124(7) 0.0191(9) 0.0130(8) 0.0000(7) 0.0030(6) 0.0006(6)
N3C 0.0127(6) 0.0172(7) 0.0103(7) 0.0008(5) 0.0033(5) -0.0010(6)
C4C 0.0161(8) 0.0204(9) 0.0129(8) 0.0042(7) 0.0048(7) 0.0000(7)
C4C' 0.0167(8) 0.0178(9) 0.0149(9) 0.0024(7) 0.0048(7) -0.0008(7)
N3C' 0.0123(6) 0.0154(7) 0.0117(7) 0.0009(5) 0.0033(5) 0.0002(5)
C2C' 0.0137(8) 0.0173(8) 0.0132(8) 0.0021(6) 0.0015(6) -0.0006(6)
C1' 0.0128(7) 0.0183(8) 0.0110(8) 0.0016(6) 0.0016(6) 0.0022(6)
N1' 0.0134(7) 0.0164(7) 0.0143(8) 0.0007(6) 0.0014(6) 0.0014(6)
Cl1 0.0192(2) 0.0181(2) 0.0199(2) 0.00137(17) 0.00494(18) -0.00298(17)
Cl2 0.0227(2) 0.0192(2) 0.0126(2) 0.00124(16) 0.00393(17) -0.00237(17)
Cl3 0.0179(2) 0.0208(2) 0.0156(2) -0.00134(17) 0.00331(16) -0.00339(17)
Cl4 0.0194(2) 0.0329(3) 0.0119(2) -0.00092(18) 0.00425(17) 0.00681(19)
Cl5 0.0298(3) 0.0264(3) 0.0378(4) -0.0030(2) 0.0121(3) -0.0001(2)
O1 0.0454(14) 0.0334(12) 0.099(2) 0.0154(14) 0.0474(16) 0.0122(10)
O2 0.096(3) 0.084(3) 0.0502(19) -0.0098(18) -0.0093(18) -0.029(2)
O3 0.0515(15) 0.0463(14) 0.0471(14) -0.0041(12) 0.0277(12) -0.0063(12)
O4 0.0353(12) 0.0277(11) 0.093(2) -0.0021(12) 0.0276(14) 0.0058(9)
O5 0.0198(8) 0.0288(9) 0.0313(10) -0.0007(8) 0.0014(7) -0.0011(7)
O6 0.0317(10) 0.0430(12) 0.0226(9) -0.0039(8) 0.0106(8) 0.0076(9)
O7 0.0281(9) 0.0269(9) 0.0234(9) -0.0032(7) 0.0057(7) 0.0018(7)

loop_
_atom_type_symbol
_atom_type_description
_atom_type_scat_dispersion_real
_atom_type_scat_dispersion_imag
_atom_type_scat_source
C C 0.0033 0.0016 'International Tables Vol C Tables 4.2.6.8 and 6.1.1.4'
H H 0 0 'International Tables Vol C Tables 4.2.6.8 and 6.1.1.4'
N N 0.0061 0.0033 'International Tables Vol C Tables 4.2.6.8 and 6.1.1.4'
O O 0.0106 0.006 'International Tables Vol C Tables 4.2.6.8 and 6.1.1.4'
S S 0.1246 0.1234 'International Tables Vol C Tables 4.2.6.8 and 6.1.1.4'
Cl Cl 0.1484 0.1585 'International Tables Vol C Tables 4.2.6.8 and 6.1.1.4'
Co Co 0.3494 0.9721 'International Tables Vol C Tables 4.2.6.8 and 6.1.1.4'

loop_
_geom_angle_atom_site_label_1
_geom_angle_atom_site_label_2
_geom_angle_atom_site_label_3
_geom_angle
_geom_angle_site_symmetry_1
_geom_angle_site_symmetry_3
_geom_angle_publ_flag
N3A Co1 N3A' 86.60(7) . . ?
N3A Co1 N3C' 89.95(7) . . ?
N3A' Co1 N3C' 91.36(7) . . ?
N3A Co1 N3B' 177.97(8) . . ?
N3A' Co1 N3B' 91.51(7) . . ?
N3C' Co1 N3B' 90.81(7) . . ?
N3A Co1 N3C 91.28(7) . . ?
N3A' Co1 N3C 177.69(7) . . ?
N3C' Co1 N3C 87.74(7) . . ?
N3B' Co1 N3C 90.63(7) . . ?
N3A Co1 N3B 91.97(7) . . ?
N3A' Co1 N3B 90.17(7) . . ?
N3C' Co1 N3B 177.61(7) . . ?
N3B' Co1 N3B 87.31(7) . . ?
N3C Co1 N3B 90.80(7) . . ?
C1 N1 C10 115.61(17) . . ?
C1 N1 H1A 108.4 . . ?
C10 N1 H1A 108.4 . . ?
C1 N1 H1B 108.4 . . ?
C10 N1 H1B 108.4 . . ?
H1A N1 H1B 107.4 . . ?
C11 C10 N1 112.04(19) . . ?
C11 C10 H10A 109.2 . . ?
N1 C10 H10A 109.2 . . ?
C11 C10 H10B 109.2 . . ?
N1 C10 H10B 109.2 . . ?
H10A C10 H10B 107.9 . . ?
C10 C11 C15 134.1(6) . . ?
C10 C11 S12 125.8(2) . . ?
C15 C11 S12 99.7(5) . . ?
C13 S12 C11 113.1(3) . . ?
S12 C13 C14 113.2(5) . . ?
S12 C13 H13 123.4 . . ?
C14 C13 H13 123.4 . . ?
C13 C14 C15 109.5(7) . . ?
C13 C14 H14 125.2 . . ?
C15 C14 H14 125.2 . . ?
C11 C15 C14 104.3(9) . . ?
C11 C15 H15 127.9 . . ?
C14 C15 H15 127.9 . . ?
C14' C15' H15' 129.1 . . ?
C13' C14' C15' 110.3(6) . . ?
C13' C14' H14' 124.9 . . ?
C15' C14' H14' 124.9 . . ?
S12' C13' C14' 111.1(6) . . ?
S12' C13' H13' 124.5 . . ?
C14' C13' H13' 124.5 . . ?
N1 C1 C2C 106.80(16) . . ?
N1 C1 C2B 109.24(17) . . ?
C2C C1 C2B 110.08(17) . . ?
N1 C1 C2A 108.25(16) . . ?
C2C C1 C2A 110.97(17) . . ?
C2B C1 C2A 111.35(17) . . ?
N3A C2A C1 110.07(16) . . ?
N3A C2A H2A1 109.6 . . ?
C1 C2A H2A1 109.6 . . ?
N3A C2A H2A2 109.6 . . ?
C1 C2A H2A2 109.6 . . ?
H2A1 C2A H2A2 108.2 . . ?
C2A N3A C4A 112.02(16) . . ?
C2A N3A Co1 112.85(12) . . ?
C4A N3A Co1 110.04(12) . . ?
C2A N3A H3A 107.2 . . ?
C4A N3A H3A 107.2 . . ?
Co1 N3A H3A 107.2 . . ?
N3A C4A C4A' 108.32(17) . . ?
N3A C4A H4A1 110 . . ?
C4A' C4A H4A1 110 . . ?
N3A C4A H4A2 110 . . ?
C4A' C4A H4A2 110 . . ?
H4A1 C4A H4A2 108.4 . . ?
N3A' C4A' C4A 109.00(17) . . ?
N3A' C4A' H4A3 109.9 . . ?
C4A C4A' H4A3 109.9 . . ?
N3A' C4A' H4A4 109.9 . . ?
C4A C4A' H4A4 109.9 . . ?
H4A3 C4A' H4A4 108.3 . . ?
C2A' N3A' C4A' 113.18(16) . . ?
C2A' N3A' Co1 113.25(13) . . ?
C4A' N3A' Co1 109.57(12) . . ?
C2A' N3A' H3A' 106.8 . . ?
C4A' N3A' H3A' 106.8 . . ?
Co1 N3A' H3A' 106.8 . . ?
N3A' C2A' C1' 109.43(16) . . ?
N3A' C2A' H2A3 109.8 . . ?
C1' C2A' H2A3 109.8 . . ?
N3A' C2A' H2A4 109.8 . . ?
C1' C2A' H2A4 109.8 . . ?
H2A3 C2A' H2A4 108.2 . . ?
N3B C2B C1 109.03(17) . . ?
N3B C2B H2B1 109.9 . . ?
C1 C2B H2B1 109.9 . . ?
N3B C2B H2B2 109.9 . . ?
C1 C2B H2B2 109.9 . . ?
H2B1 C2B H2B2 108.3 . . ?
C2B N3B C4B 112.69(16) . . ?
C2B N3B Co1 113.46(13) . . ?
C4B N3B Co1 109.42(13) . . ?
C2B N3B H3B 107 . . ?
C4B N3B H3B 107 . . ?
Co1 N3B H3B 107 . . ?
N3B C4B C4B' 109.30(17) . . ?
N3B C4B H4B1 109.8 . . ?
C4B' C4B H4B1 109.8 . . ?
N3B C4B H4B2 109.8 . . ?
C4B' C4B H4B2 109.8 . . ?
H4B1 C4B H4B2 108.3 . . ?
N3B' C4B' C4B 109.43(17) . . ?
N3B' C4B' H4B3 109.8 . . ?
C4B C4B' H4B3 109.8 . . ?
N3B' C4B' H4B4 109.8 . . ?
C4B C4B' H4B4 109.8 . . ?
H4B3 C4B' H4B4 108.2 . . ?
C2B' N3B' C4B' 113.53(17) . . ?
C2B' N3B' Co1 113.40(13) . . ?
C4B' N3B' Co1 109.41(13) . . ?
C2B' N3B' H3B' 106.7 . . ?
C4B' N3B' H3B' 106.7 . . ?
Co1 N3B' H3B' 106.7 . . ?
N3B' C2B' C1' 109.57(16) . . ?
N3B' C2B' H2B3 109.8 . . ?
C1' C2B' H2B3 109.8 . . ?
N3B' C2B' H2B4 109.8 . . ?
C1' C2B' H2B4 109.8 . . ?
H2B3 C2B' H2B4 108.2 . . ?
N3C C2C C1 109.79(16) . . ?
N3C C2C H2C1 109.7 . . ?
C1 C2C H2C1 109.7 . . ?
N3C C2C H2C2 109.7 . . ?
C1 C2C H2C2 109.7 . . ?
H2C1 C2C H2C2 108.2 . . ?
C2C N3C C4C 113.24(16) . . ?
C2C N3C Co1 113.34(13) . . ?
C4C N3C Co1 109.28(13) . . ?
C2C N3C H3C 106.9 . . ?
C4C N3C H3C 106.9 . . ?
Co1 N3C H3C 106.9 . . ?
N3C C4C C4C' 109.62(17) . . ?
N3C C4C H4C1 109.7 . . ?
C4C' C4C H4C1 109.7 . . ?
N3C C4C H4C2 109.7 . . ?
C4C' C4C H4C2 109.7 . . ?
H4C1 C4C H4C2 108.2 . . ?
C4C C4C' N3C' 109.81(17) . . ?
C4C C4C' H4C3 109.7 . . ?
N3C' C4C' H4C3 109.7 . . ?
C4C C4C' H4C4 109.7 . . ?
N3C' C4C' H4C4 109.7 . . ?
H4C3 C4C' H4C4 108.2 . . ?
C2C' N3C' C4C' 114.05(16) . . ?
C2C' N3C' Co1 113.51(13) . . ?
C4C' N3C' Co1 108.81(13) . . ?
C2C' N3C' H3C' 106.7 . . ?
C4C' N3C' H3C' 106.7 . . ?
Co1 N3C' H3C' 106.7 . . ?
N3C' C2C' C1' 109.13(16) . . ?
N3C' C2C' H2C3 109.9 . . ?
C1' C2C' H2C3 109.9 . . ?
N3C' C2C' H2C4 109.9 . . ?
C1' C2C' H2C4 109.9 . . ?
H2C3 C2C' H2C4 108.3 . . ?
N1' C1' C2A' 107.31(16) . . ?
N1' C1' C2C' 109.76(16) . . ?
C2A' C1' C2C' 110.40(17) . . ?
N1' C1' C2B' 107.46(16) . . ?
C2A' C1' C2B' 111.70(17) . . ?
C2C' C1' C2B' 110.12(17) . . ?
C1' N1' H1'1 109.5 . . ?
C1' N1' H1'2 109.5 . . ?
H1'1 N1' H1'2 109.5 . . ?
C1' N1' H1'3 109.5 . . ?
H1'1 N1' H1'3 109.5 . . ?
H1'2 N1' H1'3 109.5 . . ?
O2 Cl5 O1 110.5(2) . . ?
O2 Cl5 O4 111.6(2) . . ?
O1 Cl5 O4 109.28(15) . . ?
O2 Cl5 O3 108.1(2) . . ?
O1 Cl5 O3 107.93(17) . . ?
O4 Cl5 O3 109.37(18) . . ?
H5AO O5 H5BO 107(3) . . ?
H7AO O7 H7BO 103(3) . . ?

loop_
_geom_bond_atom_site_label_1
_geom_bond_atom_site_label_2
_geom_bond_distance
_geom_bond_site_symmetry_2
_geom_bond_publ_flag
Co1 N3A 1.9595(17) . ?
Co1 N3A' 1.9607(17) . ?
Co1 N3C' 1.9613(18) . ?
Co1 N3B' 1.9615(18) . ?
Co1 N3C 1.9636(17) . ?
Co1 N3B 1.9676(18) . ?
N1 C1 1.504(3) . ?
N1 C10 1.504(3) . ?
N1 H1A 0.92 . ?
N1 H1B 0.92 . ?
C10 C11 1.491(3) . ?
C10 H10A 0.99 . ?
C10 H10B 0.99 . ?
C11 C15 1.513(14) . ?
C11 S12 1.602(3) . ?
S12 C13 1.264(6) . ?
S12 C14 2.172(7) . ?
C13 C14 1.337(8) . ?
C13 H13 0.95 . ?
C14 C15 1.566(14) . ?
C14 H14 0.95 . ?
C15 H15 0.95 . ?
C15' C14' 1.588(12) . ?
C15' H15' 0.95 . ?
C14' C13' 1.324(10) . ?
C14' S12' 2.100(8) . ?
C14' H14' 0.95 . ?
C13' S12' 1.222(6) . ?
C13' H13' 0.95 . ?
C1 C2C 1.536(3) . ?
C1 C2B 1.541(3) . ?
C1 C2A 1.541(3) . ?
C2A N3A 1.478(3) . ?
C2A H2A1 0.99 . ?
C2A H2A2 0.99 . ?
N3A C4A 1.501(3) . ?
N3A H3A 0.93 . ?
C4A C4A' 1.506(3) . ?
C4A H4A1 0.99 . ?
C4A H4A2 0.99 . ?
C4A' N3A' 1.495(3) . ?
C4A' H4A3 0.99 . ?
C4A' H4A4 0.99 . ?
N3A' C2A' 1.479(3) . ?
N3A' H3A' 0.93 . ?
C2A' C1' 1.538(3) . ?
C2A' H2A3 0.99 . ?
C2A' H2A4 0.99 . ?
C2B N3B 1.492(3) . ?
C2B H2B1 0.99 . ?
C2B H2B2 0.99 . ?
N3B C4B 1.507(3) . ?
N3B H3B 0.93 . ?
C4B C4B' 1.509(3) . ?
C4B H4B1 0.99 . ?
C4B H4B2 0.99 . ?
C4B' N3B' 1.499(3) . ?
C4B' H4B3 0.99 . ?
C4B' H4B4 0.99 . ?
N3B' C2B' 1.482(3) . ?
N3B' H3B' 0.93 . ?
C2B' C1' 1.544(3) . ?
C2B' H2B3 0.99 . ?
C2B' H2B4 0.99 . ?
C2C N3C 1.485(3) . ?
C2C H2C1 0.99 . ?
C2C H2C2 0.99 . ?
N3C C4C 1.498(3) . ?
N3C H3C 0.93 . ?
C4C C4C' 1.503(3) . ?
C4C H4C1 0.99 . ?
C4C H4C2 0.99 . ?
C4C' N3C' 1.509(3) . ?
C4C' H4C3 0.99 . ?
C4C' H4C4 0.99 . ?
N3C' C2C' 1.494(3) . ?
N3C' H3C' 0.93 . ?
C2C' C1' 1.544(3) . ?
C2C' H2C3 0.99 . ?
C2C' H2C4 0.99 . ?
C1' N1' 1.492(3) . ?
N1' H1'1 0.91 . ?
N1' H1'2 0.91 . ?
N1' H1'3 0.91 . ?
Cl5 O2 1.406(3) . ?
Cl5 O1 1.423(2) . ?
Cl5 O4 1.430(2) . ?
Cl5 O3 1.437(3) . ?
O5 H5AO 0.84(4) . ?
O5 H5BO 0.83(4) . ?
O7 H7AO 0.86(4) . ?
O7 H7BO 0.85(4) . ?

loop_
_geom_hbond_atom_site_label_D
_geom_hbond_atom_site_label_H
_geom_hbond_atom_site_label_A
_geom_hbond_distance_DH
_geom_hbond_distance_HA
_geom_hbond_distance_DA
_geom_hbond_angle_DHA
_geom_hbond_site_symmetry_A
N1 H1B O5 0.92 1.86 2.768(3) 168.5 .
N1 H1A O6 0.92 1.79 2.707(3) 171.5 .
N3A H3A Cl3 0.93 2.35 3.1603(18) 145.3 .
N3A' H3A' Cl1 0.93 2.27 3.1374(18) 155.1 .
N3B H3B Cl2 0.93 2.3 3.1500(19) 151.4 .
N3B' H3B' Cl4 0.93 2.27 3.1407(19) 154.9 3_667
N3C H3C Cl4 0.93 2.3 3.1474(19) 152 .
N3C' H3C' Cl1 0.93 2.31 3.1623(19) 152.2 2_646
N1' H1'1 Cl2 0.91 2.23 3.1205(19) 165.5 2_646
N1' H1'2 Cl3 0.91 2.25 3.1279(19) 161.1 4_666
N1' H1'3 O7 0.91 1.95 2.834(3) 164 2_656
O5 H5AO O3 0.84(4) 2.12(3) 2.909(3) 156(4) 2_546
O5 H5BO Cl3 0.83(4) 2.244(19) 3.075(2) 174(4) .
O7 H7AO O4 0.86(4) 2.12(6) 2.974(3) 171(6) 1_545
O7 H7AO O1 0.86(4) 2.56(5) 3.183(3) 130(5) 1_545
O7 H7AO Cl5 0.86(4) 2.76(3) 3.562(2) 156(5) 1_545
O7 H7BO Cl1 0.86(4) 2.353(19) 3.200(2) 169(3) 2_646
